data_9005062
loop_
_publ_author_name
'Sato, M.'
'Morikawa, K.'
'Kurosawa, S.'

_publ_section_title
;
 X-ray Rietveld analysis of cation exchanged zeolite-L (LTL)
 Sample: Ba-L
;
_journal_name_full 'European Journal of Mineralogy'
_journal_page_first 851
_journal_page_last 859
_journal_paper_doi 10.1127/ejm/2/6/0851
_journal_volume 2
_journal_year 1990
_chemical_formula_sum 'Al6 Ba1.14 H108 K4.86 O96.36 Si30'
_chemical_name_mineral Zeolite-L
_space_group_IT_number 191
_symmetry_space_group_name_Hall '-P 6 2'
_symmetry_space_group_name_H-M 'P 6/m m m'
_cell_angle_alpha 90
_cell_angle_beta 90
_cell_angle_gamma 120
_cell_formula_units_Z 1
_cell_length_a 18.361
_cell_length_b 18.361
_cell_length_c 7.525
_cell_volume 2196.999
_database_code_amcsd 0006407
_exptl_crystal_density_diffrn 2.269
_cod_original_formula_sum 'K4.86 Ba1.14 Al6 Si30 O96.36 H108'
_cod_database_code 9005062

loop_
_space_group_symop_operation_xyz
x,y,z
-x,-x+y,z
x,x-y,-z
-x+y,-x,-z
x-y,x,z
-y,-x,z
y,x,-z
y,-x+y,-z
-y,x-y,z
x-y,-y,z
-x+y,y,-z
x,y,-z
-x,-y,z
x,x-y,z
-x,-x+y,-z
x-y,x,-z
-x+y,-x,z
y,x,z
-y,-x,-z
-y,x-y,-z
y,-x+y,z
-x+y,y,z
x-y,-y,-z
-x,-y,-z

loop_
_atom_site_label
_atom_site_fract_x
_atom_site_fract_y
_atom_site_fract_z
_atom_site_occupancy
_atom_site_U_iso_or_equiv
_atom_site_type_symbol
_atom_site_attached_hydrogens
K1 0.66667 0.33333 0.50000 0.93000 0.06839 K 0
K2 0.50000 0.00000 0.50000 1.00000 0.08232 K 0
Ba1 0.29800 0.00000 0.00000 0.18000 0.06839 Ba 0
Ba2 0.00000 0.00000 0.50000 0.06000 0.10132 Ba 0
AlT1 0.09400 0.36100 0.50000 0.50000 0.06966 Al 0
SiT1 0.09400 0.36100 0.50000 0.50000 0.06966 Si 0
SiT2 0.16710 0.50220 0.21760 1.00000 0.06079 Si 0
O1 0.00000 0.27520 0.50000 1.00000 0.06206 O 0
O2 0.16480 0.33050 0.50000 1.00000 0.05319 O 0
O3 0.26590 0.53180 0.29200 1.00000 0.06966 O 0
O4 0.10730 0.42130 0.31240 1.00000 0.05319 O 0
O5 0.42130 0.84260 0.28160 1.00000 0.06459 O 0
O6 0.14650 0.47930 0.00000 1.00000 0.06713 O 0
Wat1 0.14050 0.28100 0.00000 0.90000 0.08866 O 2
Wat2 0.13450 0.00000 0.89600 0.42000 0.15198 O 2
Wat3 0.68300 0.56900 0.23000 0.16000 0.10132 O 2
Wat4 0.07000 0.14000 0.39500 0.34000 0.10132 O 2

loop_
_cod_changelog_entry_id
_cod_changelog_entry_author
_cod_changelog_entry_date
_cod_changelog_entry_text
1
;cod-tools version 3.8.0
Id: cif_guess_AMCSD_atom_types 9581 2023-05-17 12:35:41Z saulius
;
2023-05-18T11:38:33+03:00
;Derived atom types and hydrogen counts
from atom names that follow the AMCSD naming convention
(Wat == water, O-H == hydroxyl).
;

loop_
_cod_related_entry_id
_cod_related_entry_database
_cod_related_entry_code
1 AMCSD 0006407
